data_4124877
loop_
_publ_author_name
'Chen, Yuxiang'
'Liu, Chong'
'Tang, Qing'
'Zeng, Chenjie'
'Higaki, Tatsuya'
'Das, Anindita'
'Jiang, De-En'
'Rosi, Nathaniel L.'
'Jin, Rongchao'

_publ_section_title
;
 Isomerism in Au28(SR)20 Nanocluster and Stable Structures.
;
_journal_issue 5
_journal_name_full 'Journal of the American Chemical Society'
_journal_page_first 1482
_journal_page_last 1485
_journal_paper_doi 10.1021/jacs.5b12094
_journal_volume 138
_journal_year 2016
_chemical_formula_sum 'C120 H220 Au28 S20'
_chemical_formula_weight 7819.22
_chemical_name_common Au28(SC6H11)20
_chemical_name_systematic
; 
 ? 
;
_space_group_IT_number 13
_symmetry_cell_setting monoclinic
_symmetry_space_group_name_Hall '-P 2yc'
_symmetry_space_group_name_H-M 'P 1 2/c 1'
_atom_sites_solution_hydrogens geom
_atom_sites_solution_primary direct
_atom_sites_solution_secondary difmap
_audit_creation_method SHELXL-97
_cell_angle_alpha 90.00
_cell_angle_beta 96.760(3)
_cell_angle_gamma 90.00
_cell_formula_units_Z 2
_cell_length_a 17.1560(6)
_cell_length_b 26.5424(9)
_cell_length_c 21.8954(7)
_cell_measurement_reflns_used 9892
_cell_measurement_temperature 240(2)
_cell_measurement_theta_max 52.058
_cell_measurement_theta_min 2.594
_cell_volume 9901.0(6)
_computing_cell_refinement 'Bruker APEX II'
_computing_data_collection 'Bruker APEX II'
_computing_data_reduction 'Bruker APEX II'
_computing_molecular_graphics 'Bruker SHELXTL'
_computing_publication_material 'Bruker SHELXTL'
_computing_structure_refinement 'SHELXL-97 (Sheldrick, 2008)'
_computing_structure_solution 'SHELXS-97 (Sheldrick, 2008)'
_diffrn_ambient_temperature 240(2)
_diffrn_measured_fraction_theta_full 0.992
_diffrn_measured_fraction_theta_max 0.992
_diffrn_measurement_device_type 'APEX II CCD'
_diffrn_measurement_method 'phi and omega scans'
_diffrn_radiation_monochromator graphite
_diffrn_radiation_source 'IMuS micro-focus source'
_diffrn_radiation_type CuK\a
_diffrn_radiation_wavelength 1.54178
_diffrn_reflns_av_R_equivalents 0.1696
_diffrn_reflns_av_sigmaI/netI 0.1468
_diffrn_reflns_limit_h_max 17
_diffrn_reflns_limit_h_min -17
_diffrn_reflns_limit_k_max 26
_diffrn_reflns_limit_k_min -26
_diffrn_reflns_limit_l_max 22
_diffrn_reflns_limit_l_min -22
_diffrn_reflns_number 45403
_diffrn_reflns_theta_full 52.14
_diffrn_reflns_theta_max 52.14
_diffrn_reflns_theta_min 1.66
_exptl_absorpt_coefficient_mu 40.067
_exptl_absorpt_correction_T_max 0.8248
_exptl_absorpt_correction_T_min 0.0711
_exptl_absorpt_correction_type multi-scan
_exptl_absorpt_process_details 'Bruker SADABS'
_exptl_crystal_colour brown
_exptl_crystal_density_diffrn 2.623
_exptl_crystal_density_method 'not measured'
_exptl_crystal_description needle
_exptl_crystal_F_000 6944
_exptl_crystal_size_max 0.14
_exptl_crystal_size_mid 0.02
_exptl_crystal_size_min 0.01
_refine_diff_density_max 9.885
_refine_diff_density_min -2.720
_refine_diff_density_rms 0.643
_refine_ls_extinction_method none
_refine_ls_goodness_of_fit_ref 1.007
_refine_ls_hydrogen_treatment constr
_refine_ls_matrix_type full
_refine_ls_number_parameters 757
_refine_ls_number_reflns 11081
_refine_ls_number_restraints 792
_refine_ls_restrained_S_all 0.974
_refine_ls_R_factor_all 0.1986
_refine_ls_R_factor_gt 0.1081
_refine_ls_shift/su_max 0.000
_refine_ls_shift/su_mean 0.000
_refine_ls_structure_factor_coef Fsqd
_refine_ls_weighting_details 'calc w=1/[\s^2^(Fo^2^)+(0.1952P)^2^+0.0000P] where P=(Fo^2^+2Fc^2^)/3'
_refine_ls_weighting_scheme calc
_refine_ls_wR_factor_gt 0.2596
_refine_ls_wR_factor_ref 0.3335
_reflns_number_gt 5313
_reflns_number_total 11081
_reflns_threshold_expression >2sigma(I)
_cod_data_source_file ja5b12094_si_002.cif
_cod_data_source_block lcau0825_0m
_cod_depositor_comments
;
The following automatic conversions were performed:

'_exptl_absorpt_correction_type' value 'multi scan' changed to
'multi-scan' according to
/usr/data/users/saulius/crontab/automatic-downloads/rss-feeds/ACS/lib/dictionaries/cif_core.dic
dictionary named 'cif_core.dic' version 2.4.2 from 2011-04-26.

Automatic conversion script
Id: cif_fix_values 4268 2015-11-12 08:31:59Z antanas 

 Adding full bibliography for 4124877.cif.
;
_cod_original_sg_symbol_H-M P2/c
_cod_database_code 4124877

loop_
_symmetry_equiv_pos_as_xyz
'x, y, z'
'-x, y, -z+1/2'
'-x, -y, -z'
'x, -y, z-1/2'

loop_
_atom_site_label
_atom_site_type_symbol
_atom_site_fract_x
_atom_site_fract_y
_atom_site_fract_z
_atom_site_U_iso_or_equiv
_atom_site_adp_type
_atom_site_occupancy
_atom_site_symmetry_multiplicity
_atom_site_calc_flag
_atom_site_refinement_flags
Au1 Au 0.49863(12) 0.74944(7) 0.32886(9) 0.0473(6) Uani 1 1 d .
Au2 Au 0.58664(12) 0.81927(7) 0.24197(9) 0.0462(6) Uani 1 1 d .
Au3 Au 0.66077(13) 0.74408(8) 0.18550(9) 0.0526(6) Uani 1 1 d .
Au4 Au 0.49868(13) 0.74965(8) 0.48412(9) 0.0533(6) Uani 1 1 d .
Au5 Au 0.41334(13) 0.81752(7) 0.38500(9) 0.0486(6) Uani 1 1 d .
Au6 Au 0.65721(13) 0.75547(8) 0.34664(9) 0.0526(6) Uani 1 1 d .
Au7 Au 0.58219(13) 0.84653(7) 0.39651(9) 0.0524(6) Uani 1 1 d .
Au8 Au 0.41392(14) 0.68013(7) 0.22490(9) 0.0550(7) Uani 1 1 d .
Au9 Au 0.58300(14) 0.68138(7) 0.40127(9) 0.0549(7) Uani 1 1 d .
Au10 Au 0.41427(15) 0.65317(8) 0.38019(10) 0.0599(7) Uani 1 1 d .
Au11 Au 0.41842(16) 0.85223(8) 0.54456(9) 0.0639(7) Uani 1 1 d .
Au12 Au 0.49867(16) 0.75041(9) 0.63992(11) 0.0701(8) Uani 1 1 d .
Au13 Au 0.57802(17) 0.64765(8) 0.55977(10) 0.0710(8) Uani 1 1 d .
Au14 Au 0.80074(16) 0.74912(10) 0.28167(11) 0.0789(8) Uani 1 1 d .
S1 S 0.5845(8) 0.8180(5) 0.4966(5) 0.057(4) Uani 1 1 d .
S2 S 0.3559(9) 0.8727(5) 0.4506(6) 0.064(4) Uani 1 1 d .
S3 S 0.5879(8) 0.8903(4) 0.3073(5) 0.056(4) Uani 1 1 d .
S4 S 0.6394(10) 0.6260(5) 0.4762(6) 0.075(5) Uani 1 1 d .
S5 S 0.4807(10) 0.8353(5) 0.6423(6) 0.078(5) Uani 1 1 d .
S6 S 0.5201(11) 0.6649(5) 0.6459(6) 0.079(5) Uani 1 1 d .
S7 S 0.4105(10) 0.6092(5) 0.2884(6) 0.076(5) Uani 1 1 d .
S8 S 0.7918(8) 0.7691(6) 0.3833(8) 0.088(5) Uani 1 1 d .
S9 S 0.7992(9) 0.7290(6) 0.1785(8) 0.083(5) Uani 1 1 d .
S10 S 0.4113(9) 0.6824(4) 0.4797(5) 0.057(4) Uani 1 1 d .
C1 C 0.686(3) 0.8002(18) 0.517(2) 0.093(13) Uani 1 1 d DU
H1 H 0.7022 0.7761 0.4869 0.112 Uiso 1 1 calc R
C2 C 0.690(2) 0.775(2) 0.580(2) 0.101(14) Uani 1 1 d DU
H2A H 0.6685 0.7983 0.6092 0.121 Uiso 1 1 calc R
H2B H 0.6577 0.7447 0.5774 0.121 Uiso 1 1 calc R
C3 C 0.774(3) 0.7622(18) 0.604(2) 0.109(14) Uani 1 1 d DU
H3A H 0.7939 0.7374 0.5764 0.130 Uiso 1 1 calc R
H3B H 0.7759 0.7471 0.6448 0.130 Uiso 1 1 calc R
C4 C 0.825(3) 0.809(2) 0.607(2) 0.111(14) Uani 1 1 d DU
H4A H 0.8080 0.8325 0.6370 0.133 Uiso 1 1 calc R
H4B H 0.8798 0.7995 0.6207 0.133 Uiso 1 1 calc R
C5 C 0.821(2) 0.834(2) 0.545(2) 0.097(13) Uani 1 1 d DU
H5A H 0.8429 0.8116 0.5155 0.117 Uiso 1 1 calc R
H5B H 0.8523 0.8651 0.5480 0.117 Uiso 1 1 calc R
C6 C 0.737(3) 0.8469(17) 0.520(2) 0.099(13) Uani 1 1 d DU
H6A H 0.7163 0.8719 0.5473 0.118 Uiso 1 1 calc R
H6B H 0.7351 0.8616 0.4792 0.118 Uiso 1 1 calc R
C7 C 0.397(4) 0.9373(12) 0.4340(17) 0.103(14) Uani 1 1 d DU
H7 H 0.4541 0.9355 0.4483 0.123 Uiso 1 1 calc R
C8 C 0.392(4) 0.9497(13) 0.3682(17) 0.102(14) Uani 1 1 d DU
H8A H 0.3365 0.9482 0.3505 0.122 Uiso 1 1 calc R
H8B H 0.4206 0.9244 0.3473 0.122 Uiso 1 1 calc R
C9 C 0.423(4) 1.0000(14) 0.357(2) 0.111(14) Uani 1 1 d DU
H9A H 0.4804 0.9996 0.3669 0.133 Uiso 1 1 calc R
H9B H 0.4118 1.0080 0.3129 0.133 Uiso 1 1 calc R
C10 C 0.390(4) 1.0397(13) 0.3930(19) 0.111(14) Uani 1 1 d DU
H10A H 0.4173 1.0715 0.3874 0.134 Uiso 1 1 calc R
H10B H 0.3345 1.0444 0.3775 0.134 Uiso 1 1 calc R
C11 C 0.397(4) 1.0277(13) 0.4590(18) 0.109(14) Uani 1 1 d DU
H11A H 0.3676 1.0529 0.4800 0.131 Uiso 1 1 calc R
H11B H 0.4519 1.0296 0.4763 0.131 Uiso 1 1 calc R
C12 C 0.366(4) 0.9771(13) 0.4711(18) 0.106(14) Uani 1 1 d DU
H12A H 0.3792 0.9691 0.5148 0.127 Uiso 1 1 calc R
H12B H 0.3086 0.9776 0.4624 0.127 Uiso 1 1 calc R
C13 C 0.684(3) 0.924(2) 0.313(4) 0.18(2) Uani 1 1 d DU
H13 H 0.6801 0.9464 0.2769 0.214 Uiso 1 1 calc R
C14 C 0.751(3) 0.894(2) 0.309(4) 0.18(2) Uani 1 1 d DU
H14A H 0.7442 0.8755 0.2704 0.220 Uiso 1 1 calc R
H14B H 0.7557 0.8695 0.3428 0.220 Uiso 1 1 calc R
C15 C 0.821(3) 0.923(2) 0.312(3) 0.19(2) Uani 1 1 d DU
H15A H 0.8199 0.9433 0.2750 0.226 Uiso 1 1 calc R
H15B H 0.8658 0.9002 0.3144 0.226 Uiso 1 1 calc R
C16 C 0.830(3) 0.955(2) 0.364(4) 0.19(2) Uani 1 1 d DU
H16A H 0.8395 0.9347 0.4018 0.226 Uiso 1 1 calc R
H16B H 0.8752 0.9770 0.3622 0.226 Uiso 1 1 calc R
C17 C 0.762(3) 0.985(2) 0.368(4) 0.19(2) Uani 1 1 d DU
H17A H 0.7689 1.0040 0.4072 0.224 Uiso 1 1 calc R
H17B H 0.7581 1.0102 0.3348 0.224 Uiso 1 1 calc R
C18 C 0.692(3) 0.957(2) 0.365(3) 0.17(2) Uani 1 1 d DU
H18A H 0.6475 0.9800 0.3618 0.210 Uiso 1 1 calc R
H18B H 0.6923 0.9371 0.4023 0.210 Uiso 1 1 calc R
C19 C 0.591(4) 0.5615(13) 0.4550(17) 0.094(13) Uani 1 1 d DU
H19 H 0.5338 0.5617 0.4565 0.113 Uiso 1 1 calc R
C20 C 0.613(4) 0.5498(12) 0.3911(16) 0.095(13) Uani 1 1 d DU
H20A H 0.6705 0.5500 0.3915 0.114 Uiso 1 1 calc R
H20B H 0.5909 0.5752 0.3616 0.114 Uiso 1 1 calc R
C21 C 0.580(4) 0.4978(13) 0.3731(17) 0.106(14) Uani 1 1 d DU
H21A H 0.5238 0.4968 0.3763 0.127 Uiso 1 1 calc R
H21B H 0.5886 0.4899 0.3306 0.127 Uiso 1 1 calc R
C22 C 0.624(4) 0.4601(13) 0.4173(17) 0.104(13) Uani 1 1 d DU
H22A H 0.6804 0.4636 0.4173 0.124 Uiso 1 1 calc R
H22B H 0.6085 0.4256 0.4051 0.124 Uiso 1 1 calc R
C23 C 0.600(4) 0.4716(13) 0.4811(17) 0.102(13) Uani 1 1 d DU
H23A H 0.5432 0.4716 0.4801 0.122 Uiso 1 1 calc R
H23B H 0.6223 0.4461 0.5107 0.122 Uiso 1 1 calc R
C24 C 0.634(4) 0.5235(14) 0.4993(16) 0.104(13) Uani 1 1 d DU
H24A H 0.6250 0.5314 0.5417 0.124 Uiso 1 1 calc R
H24B H 0.6902 0.5243 0.4965 0.124 Uiso 1 1 calc R
C25 C 0.411(2) 0.8470(13) 0.701(3) 0.093(12) Uani 1 1 d DU
H25 H 0.4344 0.8371 0.7430 0.111 Uiso 1 1 calc R
C26 C 0.389(3) 0.9018(13) 0.699(3) 0.101(13) Uani 1 1 d DU
H26A H 0.4354 0.9225 0.7109 0.122 Uiso 1 1 calc R
H26B H 0.3670 0.9111 0.6573 0.122 Uiso 1 1 calc R
C27 C 0.329(3) 0.9113(15) 0.743(2) 0.109(14) Uani 1 1 d DU
H27A H 0.3512 0.9029 0.7846 0.131 Uiso 1 1 calc R
H27B H 0.3145 0.9470 0.7416 0.131 Uiso 1 1 calc R
C28 C 0.257(2) 0.8799(16) 0.725(3) 0.118(14) Uani 1 1 d DU
H28A H 0.2330 0.8900 0.6839 0.142 Uiso 1 1 calc R
H28B H 0.2192 0.8856 0.7541 0.142 Uiso 1 1 calc R
C29 C 0.278(3) 0.8252(15) 0.724(3) 0.119(14) Uani 1 1 d DU
H29A H 0.2313 0.8052 0.7114 0.143 Uiso 1 1 calc R
H29B H 0.2994 0.8146 0.7658 0.143 Uiso 1 1 calc R
C30 C 0.338(3) 0.8160(14) 0.681(3) 0.106(14) Uani 1 1 d DU
H30A H 0.3171 0.8255 0.6391 0.127 Uiso 1 1 calc R
H30B H 0.3522 0.7802 0.6810 0.127 Uiso 1 1 calc R
C31 C 0.588(2) 0.6532(12) 0.723(2) 0.074(12) Uani 1 1 d DU
H31 H 0.5648 0.6617 0.7606 0.088 Uiso 1 1 calc R
C32 C 0.659(2) 0.6836(14) 0.712(2) 0.094(13) Uani 1 1 d DU
H32A H 0.6827 0.6710 0.6763 0.113 Uiso 1 1 calc R
H32B H 0.6454 0.7192 0.7052 0.113 Uiso 1 1 calc R
C33 C 0.713(3) 0.6769(14) 0.770(2) 0.113(15) Uani 1 1 d DU
H33A H 0.7576 0.7002 0.7712 0.136 Uiso 1 1 calc R
H33B H 0.6857 0.6825 0.8059 0.136 Uiso 1 1 calc R
C34 C 0.740(2) 0.6237(15) 0.767(3) 0.123(15) Uani 1 1 d DU
H34A H 0.7588 0.6164 0.7274 0.148 Uiso 1 1 calc R
H34B H 0.7831 0.6171 0.8000 0.148 Uiso 1 1 calc R
C35 C 0.670(3) 0.5928(15) 0.776(2) 0.111(15) Uani 1 1 d DU
H35A H 0.6464 0.6043 0.8119 0.133 Uiso 1 1 calc R
H35B H 0.6847 0.5572 0.7813 0.133 Uiso 1 1 calc R
C36 C 0.616(3) 0.6002(12) 0.719(2) 0.091(13) Uani 1 1 d DU
H36A H 0.5714 0.5767 0.7169 0.110 Uiso 1 1 calc R
H36B H 0.6427 0.5953 0.6821 0.110 Uiso 1 1 calc R
C37 C 0.322(3) 0.577(2) 0.277(4) 0.18(2) Uani 1 1 d DU
H37 H 0.3226 0.5553 0.2402 0.212 Uiso 1 1 calc R
C38 C 0.310(3) 0.543(2) 0.332(3) 0.18(2) Uani 1 1 d DU
H38A H 0.3546 0.5195 0.3402 0.213 Uiso 1 1 calc R
H38B H 0.3078 0.5634 0.3691 0.213 Uiso 1 1 calc R
C39 C 0.233(4) 0.513(2) 0.318(4) 0.18(2) Uani 1 1 d DU
H39A H 0.2260 0.4905 0.3529 0.220 Uiso 1 1 calc R
H39B H 0.2361 0.4914 0.2817 0.220 Uiso 1 1 calc R
C40 C 0.163(3) 0.549(2) 0.306(4) 0.19(2) Uani 1 1 d DU
H40A H 0.1602 0.5702 0.3430 0.225 Uiso 1 1 calc R
H40B H 0.1144 0.5305 0.2979 0.225 Uiso 1 1 calc R
C41 C 0.175(3) 0.583(2) 0.251(3) 0.19(2) Uani 1 1 d DU
H41A H 0.1780 0.5626 0.2141 0.228 Uiso 1 1 calc R
H41B H 0.1309 0.6066 0.2426 0.228 Uiso 1 1 calc R
C42 C 0.252(3) 0.614(2) 0.265(4) 0.18(2) Uani 1 1 d DU
H42A H 0.2597 0.6357 0.2303 0.217 Uiso 1 1 calc R
H42B H 0.2493 0.6349 0.3014 0.217 Uiso 1 1 calc R
C43 C 0.828(3) 0.7133(16) 0.424(2) 0.109(15) Uani 1 1 d DU
H43 H 0.8038 0.7109 0.4626 0.131 Uiso 1 1 calc R
C44 C 0.919(3) 0.7186(18) 0.440(3) 0.124(16) Uani 1 1 d DU
H44A H 0.9439 0.7188 0.4020 0.149 Uiso 1 1 calc R
H44B H 0.9309 0.7504 0.4616 0.149 Uiso 1 1 calc R
C45 C 0.949(3) 0.6734(19) 0.481(3) 0.148(18) Uani 1 1 d DU
H45A H 1.0058 0.6768 0.4929 0.177 Uiso 1 1 calc R
H45B H 0.9232 0.6731 0.5187 0.177 Uiso 1 1 calc R
C46 C 0.931(3) 0.6237(18) 0.445(3) 0.156(18) Uani 1 1 d DU
H46A H 0.9581 0.6239 0.4078 0.188 Uiso 1 1 calc R
H46B H 0.9510 0.5950 0.4704 0.188 Uiso 1 1 calc R
C47 C 0.842(3) 0.6185(17) 0.427(3) 0.141(17) Uani 1 1 d DU
H47A H 0.8151 0.6174 0.4644 0.169 Uiso 1 1 calc R
H47B H 0.8302 0.5870 0.4044 0.169 Uiso 1 1 calc R
C48 C 0.811(3) 0.6638(17) 0.387(2) 0.127(16) Uani 1 1 d DU
H48A H 0.7543 0.6603 0.3745 0.153 Uiso 1 1 calc R
H48B H 0.8371 0.6648 0.3492 0.153 Uiso 1 1 calc R
C49 C 0.839(3) 0.7830(15) 0.147(3) 0.102(13) Uani 1 1 d DU
H49 H 0.8227 0.7828 0.1020 0.122 Uiso 1 1 calc R
C50 C 0.816(3) 0.8328(16) 0.172(3) 0.095(13) Uani 1 1 d DU
H50A H 0.8327 0.8343 0.2161 0.114 Uiso 1 1 calc R
H50B H 0.7588 0.8364 0.1652 0.114 Uiso 1 1 calc R
C51 C 0.854(3) 0.8748(16) 0.140(3) 0.110(14) Uani 1 1 d DU
H51A H 0.8360 0.8739 0.0957 0.132 Uiso 1 1 calc R
H51B H 0.8385 0.9074 0.1559 0.132 Uiso 1 1 calc R
C52 C 0.942(2) 0.8693(17) 0.150(3) 0.127(15) Uani 1 1 d DU
H52A H 0.9662 0.8966 0.1293 0.152 Uiso 1 1 calc R
H52B H 0.9595 0.8717 0.1943 0.152 Uiso 1 1 calc R
C53 C 0.965(3) 0.8195(18) 0.126(3) 0.134(15) Uani 1 1 d DU
H53A H 1.0224 0.8159 0.1338 0.161 Uiso 1 1 calc R
H53B H 0.9499 0.8180 0.0816 0.161 Uiso 1 1 calc R
C54 C 0.927(3) 0.7773(16) 0.157(3) 0.119(14) Uani 1 1 d DU
H54A H 0.9446 0.7775 0.2010 0.143 Uiso 1 1 calc R
H54B H 0.9416 0.7450 0.1400 0.143 Uiso 1 1 calc R
C55 C 0.313(3) 0.702(2) 0.474(3) 0.156(19) Uani 1 1 d DU
H55 H 0.2995 0.7243 0.4382 0.187 Uiso 1 1 calc R
C56 C 0.260(3) 0.6550(19) 0.472(3) 0.16(2) Uani 1 1 d DU
H56A H 0.2814 0.6307 0.5029 0.186 Uiso 1 1 calc R
H56B H 0.2582 0.6389 0.4313 0.186 Uiso 1 1 calc R
C57 C 0.175(3) 0.670(2) 0.483(3) 0.16(2) Uani 1 1 d DU
H57A H 0.1518 0.6915 0.4502 0.197 Uiso 1 1 calc R
H57B H 0.1431 0.6391 0.4838 0.197 Uiso 1 1 calc R
C58 C 0.177(3) 0.697(2) 0.546(3) 0.17(2) Uani 1 1 d DU
H58A H 0.1233 0.7081 0.5511 0.208 Uiso 1 1 calc R
H58B H 0.1945 0.6740 0.5792 0.208 Uiso 1 1 calc R
C59 C 0.231(3) 0.743(2) 0.549(3) 0.17(2) Uani 1 1 d DU
H59A H 0.2337 0.7582 0.5904 0.203 Uiso 1 1 calc R
H59B H 0.2088 0.7687 0.5195 0.203 Uiso 1 1 calc R
C60 C 0.315(3) 0.730(2) 0.535(3) 0.15(2) Uani 1 1 d DU
H60A H 0.3401 0.7091 0.5687 0.182 Uiso 1 1 calc R
H60B H 0.3452 0.7611 0.5339 0.182 Uiso 1 1 calc R

loop_
_atom_site_aniso_label
_atom_site_aniso_U_11
_atom_site_aniso_U_22
_atom_site_aniso_U_33
_atom_site_aniso_U_23
_atom_site_aniso_U_13
_atom_site_aniso_U_12
Au1 0.0548(13) 0.0323(11) 0.0525(13) 0.0014(10) -0.0036(10) 0.0049(10)
Au2 0.0543(14) 0.0451(12) 0.0364(11) -0.0031(10) -0.0062(10) -0.0005(11)
Au3 0.0589(14) 0.0453(12) 0.0516(13) -0.0014(11) -0.0015(11) 0.0082(11)
Au4 0.0669(15) 0.0419(12) 0.0489(13) 0.0033(11) -0.0021(11) -0.0044(11)
Au5 0.0627(15) 0.0447(12) 0.0363(12) -0.0087(10) -0.0035(10) -0.0001(11)
Au6 0.0584(15) 0.0465(13) 0.0500(13) 0.0032(11) -0.0057(11) 0.0023(11)
Au7 0.0658(15) 0.0426(12) 0.0458(13) -0.0022(10) -0.0058(11) -0.0029(11)
Au8 0.0788(17) 0.0448(13) 0.0401(12) -0.0007(10) 0.0020(11) -0.0078(12)
Au9 0.0816(17) 0.0416(12) 0.0395(12) 0.0116(10) -0.0004(11) 0.0050(12)
Au10 0.0851(18) 0.0422(13) 0.0508(13) 0.0021(11) 0.0014(12) -0.0075(12)
Au11 0.098(2) 0.0538(14) 0.0387(13) 0.0008(11) 0.0009(12) 0.0024(13)
Au12 0.095(2) 0.0552(14) 0.0572(14) 0.0025(12) -0.0034(13) 0.0046(14)
Au13 0.114(2) 0.0537(14) 0.0424(13) 0.0047(11) -0.0052(13) 0.0068(14)
Au14 0.0745(18) 0.0940(19) 0.0657(16) 0.0041(15) -0.0021(13) 0.0091(16)
S1 0.071(9) 0.060(8) 0.038(7) 0.011(6) 0.004(7) -0.006(7)
S2 0.085(11) 0.065(8) 0.040(7) 0.000(7) 0.000(7) 0.017(8)
S3 0.078(10) 0.042(7) 0.046(8) 0.005(6) 0.005(7) -0.011(7)
S4 0.122(13) 0.065(9) 0.037(7) 0.006(7) 0.001(8) 0.025(9)
S5 0.127(14) 0.053(8) 0.051(8) 0.000(7) 0.001(9) 0.001(9)
S6 0.130(14) 0.055(9) 0.050(8) 0.000(7) -0.002(9) 0.012(9)
S7 0.136(14) 0.043(8) 0.049(8) -0.002(6) 0.006(9) -0.006(9)
S8 0.046(9) 0.104(12) 0.108(13) 0.000(10) -0.019(9) -0.004(8)
S9 0.056(10) 0.099(12) 0.095(12) 0.000(10) 0.010(9) 0.019(9)
S10 0.087(10) 0.041(7) 0.044(7) 0.006(6) 0.012(7) 0.004(7)
C1 0.09(3) 0.09(3) 0.09(3) 0.03(2) -0.02(2) -0.01(2)
C2 0.10(3) 0.11(3) 0.09(3) 0.03(2) 0.00(3) -0.01(2)
C3 0.11(3) 0.12(3) 0.09(3) 0.04(2) -0.02(3) 0.00(2)
C4 0.09(3) 0.13(3) 0.10(3) 0.02(3) -0.01(3) -0.01(2)
C5 0.08(2) 0.11(3) 0.10(3) 0.01(2) 0.02(3) -0.01(2)
C6 0.09(3) 0.11(3) 0.10(3) 0.02(2) 0.00(2) -0.02(2)
C7 0.18(4) 0.045(18) 0.08(2) -0.002(19) -0.02(3) 0.02(3)
C8 0.16(4) 0.06(2) 0.08(2) 0.00(2) 0.01(3) 0.00(3)
C9 0.15(4) 0.06(2) 0.12(3) 0.01(2) 0.02(3) 0.00(3)
C10 0.16(4) 0.06(2) 0.11(3) 0.00(2) 0.01(3) 0.00(3)
C11 0.17(4) 0.047(18) 0.10(2) 0.00(2) -0.02(3) 0.02(3)
C12 0.18(4) 0.05(2) 0.08(2) -0.005(19) -0.01(3) 0.01(3)
C13 0.08(3) 0.11(4) 0.32(6) -0.11(4) -0.07(4) 0.00(2)
C14 0.08(3) 0.11(4) 0.34(6) -0.12(4) -0.07(4) 0.00(2)
C15 0.08(3) 0.13(4) 0.34(6) -0.11(4) -0.08(4) -0.01(2)
C16 0.07(3) 0.13(4) 0.34(6) -0.11(4) -0.08(4) -0.02(2)
C17 0.09(3) 0.12(4) 0.33(6) -0.10(4) -0.07(4) -0.02(2)
C18 0.07(3) 0.10(3) 0.32(6) -0.11(3) -0.07(4) -0.01(2)
C19 0.15(4) 0.054(19) 0.09(2) 0.015(18) 0.03(3) 0.00(3)
C20 0.15(4) 0.055(19) 0.07(2) -0.01(2) 0.00(3) 0.00(2)
C21 0.16(4) 0.06(2) 0.09(2) 0.009(18) 0.00(3) -0.02(2)
C22 0.15(4) 0.07(2) 0.10(3) 0.016(19) 0.04(3) 0.00(3)
C23 0.15(4) 0.063(19) 0.10(2) 0.03(2) 0.05(3) 0.02(3)
C24 0.16(4) 0.07(2) 0.09(2) 0.021(19) 0.04(3) 0.02(2)
C25 0.10(3) 0.036(18) 0.14(3) 0.04(2) 0.01(2) 0.017(18)
C26 0.10(3) 0.047(17) 0.15(3) 0.00(3) 0.00(2) 0.03(2)
C27 0.10(3) 0.08(2) 0.14(3) 0.01(3) 0.00(3) 0.03(2)
C28 0.11(3) 0.10(3) 0.14(3) 0.02(3) 0.00(3) 0.01(2)
C29 0.10(3) 0.09(2) 0.16(4) 0.02(3) 0.01(3) 0.01(2)
C30 0.11(3) 0.06(2) 0.14(3) 0.03(3) 0.01(2) 0.00(2)
C31 0.05(2) 0.05(2) 0.11(3) -0.03(2) -0.03(2) 0.034(17)
C32 0.07(3) 0.09(2) 0.11(3) -0.01(2) -0.05(2) 0.010(19)
C33 0.08(3) 0.10(2) 0.14(3) 0.01(3) -0.07(2) 0.02(2)
C34 0.10(3) 0.11(3) 0.15(3) 0.00(3) -0.05(3) 0.03(2)
C35 0.12(3) 0.08(2) 0.12(3) 0.02(3) -0.02(3) 0.04(2)
C36 0.08(3) 0.059(19) 0.13(3) -0.01(2) -0.02(2) 0.048(18)
C37 0.19(5) 0.08(4) 0.26(5) 0.04(3) 0.00(5) -0.06(3)
C38 0.19(5) 0.09(4) 0.25(5) 0.04(3) 0.01(5) -0.04(3)
C39 0.19(5) 0.09(4) 0.27(6) 0.05(3) 0.02(5) -0.05(3)
C40 0.18(5) 0.09(4) 0.28(6) 0.04(4) 0.02(5) -0.05(3)
C41 0.18(5) 0.09(4) 0.29(6) 0.05(3) 0.00(5) -0.06(3)
C42 0.19(5) 0.07(3) 0.28(6) 0.04(3) 0.00(4) -0.06(3)
C43 0.08(2) 0.15(3) 0.09(3) 0.09(2) -0.03(2) -0.03(2)
C44 0.08(2) 0.17(3) 0.11(3) 0.08(3) -0.03(3) -0.02(3)
C45 0.11(3) 0.18(4) 0.14(4) 0.07(3) -0.05(3) 0.01(3)
C46 0.12(3) 0.18(3) 0.15(4) 0.07(3) -0.05(3) 0.02(3)
C47 0.12(3) 0.16(3) 0.14(3) 0.09(3) -0.04(3) -0.01(3)
C48 0.10(3) 0.15(3) 0.12(3) 0.09(2) -0.05(3) -0.02(3)
C49 0.10(3) 0.11(3) 0.10(3) -0.01(3) 0.02(3) -0.01(3)
C50 0.09(3) 0.10(3) 0.10(3) 0.01(3) 0.02(3) 0.00(2)
C51 0.09(3) 0.12(3) 0.13(3) 0.00(3) 0.02(3) -0.02(3)
C52 0.09(3) 0.13(3) 0.16(4) 0.00(3) 0.02(3) -0.01(3)
C53 0.10(3) 0.14(3) 0.16(4) 0.00(3) 0.04(3) -0.01(3)
C54 0.10(3) 0.13(3) 0.14(3) -0.01(3) 0.05(3) 0.01(3)
C55 0.12(3) 0.12(3) 0.21(4) -0.06(3) -0.09(3) 0.01(3)
C56 0.10(3) 0.13(3) 0.21(4) -0.05(3) -0.08(4) 0.01(3)
C57 0.12(3) 0.15(4) 0.21(4) -0.05(3) -0.07(4) 0.02(3)
C58 0.13(3) 0.14(4) 0.22(5) -0.06(3) -0.08(4) 0.05(3)
C59 0.12(3) 0.13(3) 0.24(5) -0.05(3) -0.09(4) 0.06(3)
C60 0.11(3) 0.11(3) 0.21(4) -0.06(3) -0.12(3) 0.07(3)

loop_
_atom_type_symbol
_atom_type_description
_atom_type_scat_dispersion_real
_atom_type_scat_dispersion_imag
_atom_type_scat_source
C C 0.0181 0.0091 'International Tables Vol C Tables 4.2.6.8 and 6.1.1.4'
H H 0.0000 0.0000 'International Tables Vol C Tables 4.2.6.8 and 6.1.1.4'
S S 0.3331 0.5567 'International Tables Vol C Tables 4.2.6.8 and 6.1.1.4'
Au Au -4.4197 7.2980 'International Tables Vol C Tables 4.2.6.8 and 6.1.1.4'

loop_
_geom_angle_atom_site_label_1
_geom_angle_atom_site_label_2
_geom_angle_atom_site_label_3
_geom_angle
_geom_angle_site_symmetry_1
_geom_angle_site_symmetry_3
Au6 Au1 Au9 59.76(8) . .
Au6 Au1 Au5 118.86(9) . .
Au9 Au1 Au5 117.35(9) . .
Au6 Au1 Au3 178.34(10) . 2_655
Au9 Au1 Au3 119.59(10) . 2_655
Au5 Au1 Au3 59.86(7) . 2_655
Au6 Au1 Au8 60.48(8) . 2_655
Au9 Au1 Au8 61.27(8) . 2_655
Au5 Au1 Au8 178.60(10) . 2_655
Au3 Au1 Au8 120.77(9) 2_655 2_655
Au6 Au1 Au2 120.26(10) . 2_655
Au9 Au1 Au2 178.79(11) . 2_655
Au5 Au1 Au2 61.50(7) . 2_655
Au3 Au1 Au2 60.35(7) 2_655 2_655
Au8 Au1 Au2 119.89(9) 2_655 2_655
Au6 Au1 Au8 120.62(9) . .
Au9 Au1 Au8 101.71(9) . .
Au5 Au1 Au8 119.35(9) . .
Au3 Au1 Au8 60.87(7) 2_655 .
Au8 Au1 Au8 61.57(9) 2_655 .
Au2 Au1 Au8 79.34(7) 2_655 .
Au6 Au1 Au2 60.61(7) . .
Au9 Au1 Au2 118.87(9) . .
Au5 Au1 Au2 101.75(8) . .
Au3 Au1 Au2 120.38(8) 2_655 .
Au8 Au1 Au2 79.04(8) 2_655 .
Au2 Au1 Au2 61.46(9) 2_655 .
Au8 Au1 Au2 96.89(8) . .
Au6 Au1 Au10 118.97(9) . .
Au9 Au1 Au10 59.67(7) . .
Au5 Au1 Au10 94.73(9) . .
Au3 Au1 Au10 60.62(7) 2_655 .
Au8 Au1 Au10 84.70(8) 2_655 .
Au2 Au1 Au10 120.46(9) 2_655 .
Au8 Au1 Au10 66.31(7) . .
Au2 Au1 Au10 160.93(9) . .
Au6 Au1 Au7 60.11(7) . .
Au9 Au1 Au7 94.94(8) . .
Au5 Au1 Au7 59.54(7) . .
Au3 Au1 Au7 118.80(9) 2_655 .
Au8 Au1 Au7 120.01(9) 2_655 .
Au2 Au1 Au7 84.13(7) 2_655 .
Au8 Au1 Au7 160.48(9) . .
Au2 Au1 Au7 65.80(6) . .
Au10 Au1 Au7 132.15(8) . .
S3 Au2 Au1 148.4(4) . 2_655
S3 Au2 Au3 151.9(4) . .
Au1 Au2 Au3 59.65(7) 2_655 .
S3 Au2 Au5 128.1(3) . 2_655
Au1 Au2 Au5 58.90(7) 2_655 2_655
Au3 Au2 Au5 58.78(7) . 2_655
S3 Au2 Au6 90.8(3) . .
Au1 Au2 Au6 101.11(8) 2_655 .
Au3 Au2 Au6 76.44(8) . .
Au5 Au2 Au6 135.20(9) 2_655 .
S3 Au2 Au2 82.5(3) . 2_655
Au1 Au2 Au2 66.35(7) 2_655 2_655
Au3 Au2 Au2 124.45(7) . 2_655
Au5 Au2 Au2 103.37(10) 2_655 2_655
Au6 Au2 Au2 103.01(9) . 2_655
S3 Au2 Au1 94.3(3) . .
Au1 Au2 Au1 71.46(9) 2_655 .
Au3 Au2 Au1 97.15(8) . .
Au5 Au2 Au1 130.36(9) 2_655 .
Au6 Au2 Au1 52.12(6) . .
Au2 Au2 Au1 52.19(6) 2_655 .
S9 Au3 Au5 118.6(4) . 2_655
S9 Au3 Au1 168.0(4) . 2_655
Au5 Au3 Au1 59.88(7) 2_655 2_655
S9 Au3 Au2 131.1(4) . .
Au5 Au3 Au2 61.38(7) 2_655 .
Au1 Au3 Au2 60.00(7) 2_655 .
S9 Au3 Au8 116.4(4) . 2_655
Au5 Au3 Au8 124.96(10) 2_655 2_655
Au1 Au3 Au8 66.63(8) 2_655 2_655
Au2 Au3 Au8 81.95(8) . 2_655
S9 Au3 Au14 49.1(4) . .
Au5 Au3 Au14 130.56(10) 2_655 .
Au1 Au3 Au14 142.05(10) 2_655 .
Au2 Au3 Au14 91.52(9) . .
Au8 Au3 Au14 86.24(9) 2_655 .
S9 Au3 Au10 101.8(4) . 2_655
Au5 Au3 Au10 99.12(8) 2_655 2_655
Au1 Au3 Au10 67.67(8) 2_655 2_655
Au2 Au3 Au10 127.09(10) . 2_655
Au8 Au3 Au10 70.58(7) 2_655 2_655
Au14 Au3 Au10 129.07(10) . 2_655
S10 Au4 S1 175.5(4) . .
S10 Au4 Au9 82.4(3) . .
S1 Au4 Au9 101.2(3) . .
S10 Au4 Au5 99.8(3) . .
S1 Au4 Au5 82.4(3) . .
Au9 Au4 Au5 98.57(8) . .
S10 Au4 Au13 68.0(3) . .
S1 Au4 Au13 110.7(3) . .
Au9 Au4 Au13 67.85(7) . .
Au5 Au4 Au13 162.26(9) . .
S2 Au5 Au3 126.5(4) . 2_655
S2 Au5 Au1 169.0(3) . .
Au3 Au5 Au1 60.26(7) 2_655 .
S2 Au5 Au2 130.6(3) . 2_655
Au3 Au5 Au2 59.84(7) 2_655 2_655
Au1 Au5 Au2 59.60(7) . 2_655
S2 Au5 Au7 105.1(4) . .
Au3 Au5 Au7 128.37(10) 2_655 .
Au1 Au5 Au7 68.85(8) . .
Au2 Au5 Au7 88.04(8) 2_655 .
S2 Au5 Au4 97.7(3) . .
Au3 Au5 Au4 97.70(8) 2_655 .
Au1 Au5 Au4 71.94(7) . .
Au2 Au5 Au4 131.54(9) 2_655 .
Au7 Au5 Au4 73.30(7) . .
S8 Au6 Au9 116.8(4) . .
S8 Au6 Au1 167.3(5) . .
Au9 Au6 Au1 60.13(8) . .
S8 Au6 Au8 130.8(4) . 2_655
Au9 Au6 Au8 61.27(8) . 2_655
Au1 Au6 Au8 60.12(8) . 2_655
S8 Au6 Au2 117.5(4) . .
Au9 Au6 Au2 125.69(10) . .
Au1 Au6 Au2 67.28(7) . .
Au8 Au6 Au2 82.07(8) 2_655 .
S8 Au6 Au14 49.4(4) . .
Au9 Au6 Au14 128.90(10) . .
Au1 Au6 Au14 142.96(10) . .
Au8 Au6 Au14 91.33(9) 2_655 .
Au2 Au6 Au14 87.08(8) . .
S8 Au6 Au7 101.2(4) . .
Au9 Au6 Au7 100.40(9) . .
Au1 Au6 Au7 68.50(8) . .
Au8 Au6 Au7 127.93(10) 2_655 .
Au2 Au6 Au7 70.77(7) . .
Au14 Au6 Au7 129.09(10) . .
S3 Au7 S1 168.0(4) . .
S3 Au7 Au5 101.4(4) . .
S1 Au7 Au5 84.5(3) . .
S3 Au7 Au6 92.0(3) . .
S1 Au7 Au6 96.9(3) . .
Au5 Au7 Au6 102.43(8) . .
S3 Au7 Au1 94.3(3) . .
S1 Au7 Au1 97.5(3) . .
Au5 Au7 Au1 51.61(6) . .
Au6 Au7 Au1 51.39(6) . .
S7 Au8 Au1 148.3(5) . 2_655
S7 Au8 Au6 152.3(5) . 2_655
Au1 Au8 Au6 59.40(7) 2_655 2_655
S7 Au8 Au9 127.3(3) . 2_655
Au1 Au8 Au9 59.02(7) 2_655 2_655
Au6 Au8 Au9 58.66(7) 2_655 2_655
S7 Au8 Au3 91.4(4) . 2_655
Au1 Au8 Au3 101.53(9) 2_655 2_655
Au6 Au8 Au3 76.37(8) 2_655 2_655
Au9 Au8 Au3 134.96(10) 2_655 2_655
S7 Au8 Au8 82.9(4) . 2_655
Au1 Au8 Au8 66.04(8) 2_655 2_655
Au6 Au8 Au8 123.91(8) 2_655 2_655
Au9 Au8 Au8 103.28(12) 2_655 2_655
Au3 Au8 Au8 103.68(9) 2_655 2_655
S7 Au8 Au1 94.7(3) . .
Au1 Au8 Au1 71.77(9) 2_655 .
Au6 Au8 Au1 97.10(8) 2_655 .
Au9 Au8 Au1 130.78(9) 2_655 .
Au3 Au8 Au1 52.50(6) 2_655 .
Au8 Au8 Au1 52.38(6) 2_655 .
S4 Au9 Au6 126.5(4) . .
S4 Au9 Au1 169.6(4) . .
Au6 Au9 Au1 60.11(7) . .
S4 Au9 Au8 129.8(3) . 2_655
Au6 Au9 Au8 60.07(7) . 2_655
Au1 Au9 Au8 59.71(7) . 2_655
S4 Au9 Au10 105.4(4) . .
Au6 Au9 Au10 128.06(9) . .
Au1 Au9 Au10 68.50(8) . .
Au8 Au9 Au10 88.55(9) 2_655 .
S4 Au9 Au4 98.2(3) . .
Au6 Au9 Au4 96.46(9) . .
Au1 Au9 Au4 72.14(8) . .
Au8 Au9 Au4 131.85(9) 2_655 .
Au10 Au9 Au4 73.76(8) . .
S7 Au10 S10 169.0(5) . .
S7 Au10 Au9 100.9(5) . .
S10 Au10 Au9 84.2(4) . .
S7 Au10 Au3 91.3(3) . 2_655
S10 Au10 Au3 97.2(3) . 2_655
Au9 Au10 Au3 103.03(8) . 2_655
S7 Au10 Au1 93.7(4) . .
S10 Au10 Au1 97.1(3) . .
Au9 Au10 Au1 51.83(6) . .
Au3 Au10 Au1 51.71(6) 2_655 .
S2 Au11 S5 177.1(5) . .
S5 Au12 S6 175.4(5) . .
S6 Au13 S4 176.4(5) . .
S6 Au13 Au4 93.2(4) . .
S4 Au13 Au4 90.4(3) . .
S8 Au14 S9 175.5(5) . .
S8 Au14 Au6 51.4(4) . .
S9 Au14 Au6 124.1(4) . .
S8 Au14 Au3 123.1(4) . .
S9 Au14 Au3 52.4(4) . .
Au6 Au14 Au3 72.60(8) . .
C1 S1 Au7 103.5(15) . .
C1 S1 Au4 113.6(15) . .
Au7 S1 Au4 101.7(5) . .
C7 S2 Au11 103.9(16) . .
C7 S2 Au5 104.6(15) . .
Au11 S2 Au5 102.6(5) . .
C13 S3 Au7 108(3) . .
C13 S3 Au2 111.8(16) . .
Au7 S3 Au2 96.5(4) . .
C19 S4 Au13 101.0(15) . .
C19 S4 Au9 105.1(14) . .
Au13 S4 Au9 102.3(6) . .
C25 S5 Au12 106.0(12) . .
C25 S5 Au11 109.8(17) . .
Au12 S5 Au11 102.7(5) . .
C31 S6 Au13 113.9(16) . .
C31 S6 Au12 106.3(11) . .
Au13 S6 Au12 103.4(6) . .
C37 S7 Au10 108(3) . .
C37 S7 Au8 113(2) . .
Au10 S7 Au8 96.3(5) . .
C43 S8 Au14 103(2) . .
C43 S8 Au6 107.8(16) . .
Au14 S8 Au6 79.2(5) . .
C49 S9 Au14 104(2) . .
C49 S9 Au3 108.6(16) . .
Au14 S9 Au3 78.5(5) . .
C55 S10 Au10 99.1(19) . .
C55 S10 Au4 112.7(19) . .
Au10 S10 Au4 102.1(5) . .
C6 C1 C2 111(2) . .
C6 C1 S1 109(3) . .
C2 C1 S1 106(3) . .
C6 C1 H1 110.2 . .
C2 C1 H1 110.2 . .
S1 C1 H1 110.2 . .
C3 C2 C1 110(2) . .
C3 C2 H2A 109.6 . .
C1 C2 H2A 109.6 . .
C3 C2 H2B 109.6 . .
C1 C2 H2B 109.6 . .
H2A C2 H2B 108.1 . .
C2 C3 C4 111(2) . .
C2 C3 H3A 109.5 . .
C4 C3 H3A 109.5 . .
C2 C3 H3B 109.5 . .
C4 C3 H3B 109.5 . .
H3A C3 H3B 108.1 . .
C5 C4 C3 111(2) . .
C5 C4 H4A 109.5 . .
C3 C4 H4A 109.5 . .
C5 C4 H4B 109.5 . .
C3 C4 H4B 109.5 . .
H4A C4 H4B 108.1 . .
C4 C5 C6 111(2) . .
C4 C5 H5A 109.4 . .
C6 C5 H5A 109.4 . .
C4 C5 H5B 109.4 . .
C6 C5 H5B 109.4 . .
H5A C5 H5B 108.0 . .
C1 C6 C5 111(2) . .
C1 C6 H6A 109.5 . .
C5 C6 H6A 109.5 . .
C1 C6 H6B 109.5 . .
C5 C6 H6B 109.5 . .
H6A C6 H6B 108.1 . .
C8 C7 C12 113(2) . .
C8 C7 S2 114(3) . .
C12 C7 S2 112(3) . .
C8 C7 H7 105.7 . .
C12 C7 H7 105.7 . .
S2 C7 H7 105.7 . .
C7 C8 C9 113(2) . .
C7 C8 H8A 109.0 . .
C9 C8 H8A 109.0 . .
C7 C8 H8B 109.0 . .
C9 C8 H8B 109.0 . .
H8A C8 H8B 107.8 . .
C10 C9 C8 112(2) . .
C10 C9 H9A 109.1 . .
C8 C9 H9A 109.1 . .
C10 C9 H9B 109.1 . .
C8 C9 H9B 109.1 . .
H9A C9 H9B 107.8 . .
C11 C10 C9 113(2) . .
C11 C10 H10A 109.1 . .
C9 C10 H10A 109.1 . .
C11 C10 H10B 109.1 . .
C9 C10 H10B 109.1 . .
H10A C10 H10B 107.8 . .
C10 C11 C12 113(2) . .
C10 C11 H11A 109.1 . .
C12 C11 H11A 109.1 . .
C10 C11 H11B 109.1 . .
C12 C11 H11B 109.1 . .
H11A C11 H11B 107.8 . .
C7 C12 C11 113(2) . .
C7 C12 H12A 109.0 . .
C11 C12 H12A 109.0 . .
C7 C12 H12B 109.0 . .
C11 C12 H12B 109.0 . .
H12A C12 H12B 107.8 . .
C14 C13 C18 113(3) . .
C14 C13 S3 116(4) . .
C18 C13 S3 111(4) . .
C14 C13 H13 105.1 . .
C18 C13 H13 105.1 . .
S3 C13 H13 105.1 . .
C13 C14 C15 113(3) . .
C13 C14 H14A 109.1 . .
C15 C14 H14A 109.1 . .
C13 C14 H14B 109.1 . .
C15 C14 H14B 109.1 . .
H14A C14 H14B 107.8 . .
C14 C15 C16 112(3) . .
C14 C15 H15A 109.2 . .
C16 C15 H15A 109.2 . .
C14 C15 H15B 109.2 . .
C16 C15 H15B 109.2 . .
H15A C15 H15B 107.9 . .
C17 C16 C15 112(3) . .
C17 C16 H16A 109.2 . .
C15 C16 H16A 109.2 . .
C17 C16 H16B 109.2 . .
C15 C16 H16B 109.2 . .
H16A C16 H16B 107.9 . .
C18 C17 C16 113(3) . .
C18 C17 H17A 109.1 . .
C16 C17 H17A 109.1 . .
C18 C17 H17B 109.1 . .
C16 C17 H17B 109.1 . .
H17A C17 H17B 107.8 . .
C17 C18 C13 113(3) . .
C17 C18 H18A 109.1 . .
C13 C18 H18A 109.1 . .
C17 C18 H18B 109.1 . .
C13 C18 H18B 109.1 . .
H18A C18 H18B 107.8 . .
C24 C19 C20 107(3) . .
C24 C19 S4 106(3) . .
C20 C19 S4 105(3) . .
C24 C19 H19 112.7 . .
C20 C19 H19 112.7 . .
S4 C19 H19 112.7 . .
C19 C20 C21 107(3) . .
C19 C20 H20A 110.3 . .
C21 C20 H20A 110.3 . .
C19 C20 H20B 110.3 . .
C21 C20 H20B 110.3 . .
H20A C20 H20B 108.5 . .
C22 C21 C20 107(3) . .
C22 C21 H21A 110.3 . .
C20 C21 H21A 110.3 . .
C22 C21 H21B 110.3 . .
C20 C21 H21B 110.3 . .
H21A C21 H21B 108.6 . .
C21 C22 C23 107(3) . .
C21 C22 H22A 110.4 . .
C23 C22 H22A 110.4 . .
C21 C22 H22B 110.4 . .
C23 C22 H22B 110.4 . .
H22A C22 H22B 108.6 . .
C24 C23 C22 107(3) . .
C24 C23 H23A 110.3 . .
C22 C23 H23A 110.3 . .
C24 C23 H23B 110.3 . .
C22 C23 H23B 110.3 . .
H23A C23 H23B 108.6 . .
C19 C24 C23 107(3) . .
C19 C24 H24A 110.3 . .
C23 C24 H24A 110.3 . .
C19 C24 H24B 110.3 . .
C23 C24 H24B 110.3 . .
H24A C24 H24B 108.5 . .
C26 C25 C30 109(2) . .
C26 C25 S5 108(3) . .
C30 C25 S5 106(3) . .
C26 C25 H25 111.2 . .
C30 C25 H25 111.2 . .
S5 C25 H25 111.2 . .
C27 C26 C25 109(2) . .
C27 C26 H26A 109.8 . .
C25 C26 H26A 109.8 . .
C27 C26 H26B 109.8 . .
C25 C26 H26B 109.8 . .
H26A C26 H26B 108.3 . .
C28 C27 C26 110(2) . .
C28 C27 H27A 109.7 . .
C26 C27 H27A 109.7 . .
C28 C27 H27B 109.7 . .
C26 C27 H27B 109.7 . .
H27A C27 H27B 108.2 . .
C27 C28 C29 110(3) . .
C27 C28 H28A 109.6 . .
C29 C28 H28A 109.6 . .
C27 C28 H28B 109.6 . .
C29 C28 H28B 109.6 . .
H28A C28 H28B 108.1 . .
C28 C29 C30 110(3) . .
C28 C29 H29A 109.6 . .
C30 C29 H29A 109.6 . .
C28 C29 H29B 109.6 . .
C30 C29 H29B 109.6 . .
H29A C29 H29B 108.1 . .
C29 C30 C25 109(2) . .
C29 C30 H30A 109.9 . .
C25 C30 H30A 109.9 . .
C29 C30 H30B 109.9 . .
C25 C30 H30B 109.9 . .
H30A C30 H30B 108.3 . .
C36 C31 C32 103(3) . .
C36 C31 S6 105(3) . .
C32 C31 S6 101(3) . .
C36 C31 H31 115.2 . .
C32 C31 H31 115.2 . .
S6 C31 H31 115.2 . .
C33 C32 C31 104(3) . .
C33 C32 H32A 111.0 . .
C31 C32 H32A 111.0 . .
C33 C32 H32B 111.0 . .
C31 C32 H32B 111.0 . .
H32A C32 H32B 109.0 . .
C34 C33 C32 104(3) . .
C34 C33 H33A 110.9 . .
C32 C33 H33A 110.9 . .
C34 C33 H33B 110.9 . .
C32 C33 H33B 110.9 . .
H33A C33 H33B 108.9 . .
C35 C34 C33 105(3) . .
C35 C34 H34A 110.8 . .
C33 C34 H34A 110.8 . .
C35 C34 H34B 110.8 . .
C33 C34 H34B 110.8 . .
H34A C34 H34B 108.8 . .
C34 C35 C36 105(3) . .
C34 C35 H35A 110.7 . .
C36 C35 H35A 110.7 . .
C34 C35 H35B 110.7 . .
C36 C35 H35B 110.7 . .
H35A C35 H35B 108.8 . .
C35 C36 C31 104(3) . .
C35 C36 H36A 110.9 . .
C31 C36 H36A 110.9 . .
C35 C36 H36B 110.9 . .
C31 C36 H36B 110.9 . .
H36A C36 H36B 108.9 . .
C42 C37 C38 109(3) . .
C42 C37 S7 111(4) . .
C38 C37 S7 112(4) . .
C42 C37 H37 108.1 . .
C38 C37 H37 108.1 . .
S7 C37 H37 108.1 . .
C39 C38 C37 110(3) . .
C39 C38 H38A 109.8 . .
C37 C38 H38A 109.8 . .
C39 C38 H38B 109.8 . .
C37 C38 H38B 109.8 . .
H38A C38 H38B 108.2 . .
C38 C39 C40 109(3) . .
C38 C39 H39A 109.8 . .
C40 C39 H39A 109.8 . .
C38 C39 H39B 109.8 . .
C40 C39 H39B 109.8 . .
H39A C39 H39B 108.2 . .
C39 C40 C41 109(3) . .
C39 C40 H40A 109.8 . .
C41 C40 H40A 109.8 . .
C39 C40 H40B 109.8 . .
C41 C40 H40B 109.8 . .
H40A C40 H40B 108.3 . .
C42 C41 C40 109(3) . .
C42 C41 H41A 109.8 . .
C40 C41 H41A 109.8 . .
C42 C41 H41B 109.8 . .
C40 C41 H41B 109.8 . .
H41A C41 H41B 108.2 . .
C37 C42 C41 109(3) . .
C37 C42 H42A 109.8 . .
C41 C42 H42A 109.8 . .
C37 C42 H42B 109.8 . .
C41 C42 H42B 109.8 . .
H42A C42 H42B 108.2 . .
C48 C43 C44 108(3) . .
C48 C43 S8 114(3) . .
C44 C43 S8 108(3) . .
C48 C43 H43 108.8 . .
C44 C43 H43 108.8 . .
S8 C43 H43 108.8 . .
C45 C44 C43 109(3) . .
C45 C44 H44A 110.0 . .
C43 C44 H44A 110.0 . .
C45 C44 H44B 110.0 . .
C43 C44 H44B 110.0 . .
H44A C44 H44B 108.3 . .
C46 C45 C44 109(3) . .
C46 C45 H45A 109.9 . .
C44 C45 H45A 109.9 . .
C46 C45 H45B 109.9 . .
C44 C45 H45B 109.9 . .
H45A C45 H45B 108.3 . .
C47 C46 C45 110(3) . .
C47 C46 H46A 109.7 . .
C45 C46 H46A 109.7 . .
C47 C46 H46B 109.7 . .
C45 C46 H46B 109.7 . .
H46A C46 H46B 108.2 . .
C46 C47 C48 110(3) . .
C46 C47 H47A 109.8 . .
C48 C47 H47A 109.8 . .
C46 C47 H47B 109.8 . .
C48 C47 H47B 109.8 . .
H47A C47 H47B 108.2 . .
C47 C48 C43 109(3) . .
C47 C48 H48A 109.9 . .
C43 C48 H48A 109.9 . .
C47 C48 H48B 109.9 . .
C43 C48 H48B 109.9 . .
H48A C48 H48B 108.3 . .
C54 C49 C50 110(3) . .
C54 C49 S9 107(3) . .
C50 C49 S9 116(3) . .
C54 C49 H49 107.9 . .
C50 C49 H49 107.9 . .
S9 C49 H49 107.9 . .
C49 C50 C51 110(2) . .
C49 C50 H50A 109.7 . .
C51 C50 H50A 109.7 . .
C49 C50 H50B 109.7 . .
C51 C50 H50B 109.7 . .
H50A C50 H50B 108.2 . .
C52 C51 C50 110(3) . .
C52 C51 H51A 109.7 . .
C50 C51 H51A 109.7 . .
C52 C51 H51B 109.7 . .
C50 C51 H51B 109.7 . .
H51A C51 H51B 108.2 . .
C53 C52 C51 110(3) . .
C53 C52 H52A 109.7 . .
C51 C52 H52A 109.7 . .
C53 C52 H52B 109.7 . .
C51 C52 H52B 109.7 . .
H52A C52 H52B 108.2 . .
C52 C53 C54 110(3) . .
C52 C53 H53A 109.6 . .
C54 C53 H53A 109.6 . .
C52 C53 H53B 109.6 . .
C54 C53 H53B 109.6 . .
H53A C53 H53B 108.1 . .
C53 C54 C49 110(3) . .
C53 C54 H54A 109.6 . .
C49 C54 H54A 109.6 . .
C53 C54 H54B 109.6 . .
C49 C54 H54B 109.6 . .
H54A C54 H54B 108.1 . .
C60 C55 C56 112(2) . .
C60 C55 S10 100(3) . .
C56 C55 S10 109(4) . .
C60 C55 H55 112.0 . .
C56 C55 H55 112.0 . .
S10 C55 H55 112.0 . .
C55 C56 C57 111(2) . .
C55 C56 H56A 109.4 . .
C57 C56 H56A 109.4 . .
C55 C56 H56B 109.4 . .
C57 C56 H56B 109.4 . .
H56A C56 H56B 108.0 . .
C58 C57 C56 110(2) . .
C58 C57 H57A 109.6 . .
C56 C57 H57A 109.6 . .
C58 C57 H57B 109.6 . .
C56 C57 H57B 109.6 . .
H57A C57 H57B 108.1 . .
C59 C58 C57 112(2) . .
C59 C58 H58A 109.3 . .
C57 C58 H58A 109.3 . .
C59 C58 H58B 109.3 . .
C57 C58 H58B 109.3 . .
H58A C58 H58B 108.0 . .
C58 C59 C60 112(2) . .
C58 C59 H59A 109.1 . .
C60 C59 H59A 109.1 . .
C58 C59 H59B 109.1 . .
C60 C59 H59B 109.1 . .
H59A C59 H59B 107.8 . .
C59 C60 C55 111(2) . .
C59 C60 H60A 109.3 . .
C55 C60 H60A 109.3 . .
C59 C60 H60B 109.3 . .
C55 C60 H60B 109.3 . .
H60A C60 H60B 108.0 . .

loop_
_geom_bond_atom_site_label_1
_geom_bond_atom_site_label_2
_geom_bond_distance
_geom_bond_site_symmetry_2
Au1 Au6 2.707(3) .
Au1 Au9 2.708(3) .
Au1 Au5 2.709(3) .
Au1 Au3 2.719(3) 2_655
Au1 Au8 2.727(3) 2_655
Au1 Au2 2.729(3) 2_655
Au1 Au8 3.146(3) .
Au1 Au2 3.164(3) .
Au1 Au10 3.205(3) .
Au1 Au7 3.223(3) .
Au2 S3 2.366(12) .
Au2 Au1 2.729(3) 2_655
Au2 Au3 2.738(3) .
Au2 Au5 2.780(3) 2_655
Au2 Au6 2.989(3) .
Au2 Au2 3.034(4) 2_655
Au3 S9 2.430(15) .
Au3 Au5 2.709(3) 2_655
Au3 Au1 2.719(3) 2_655
Au3 Au8 2.994(3) 2_655
Au3 Au14 3.005(3) .
Au3 Au10 3.019(3) 2_655
Au4 S10 2.326(13) .
Au4 S1 2.332(13) .
Au4 Au9 3.047(3) .
Au4 Au5 3.058(3) .
Au4 Au13 3.375(3) .
Au5 S2 2.347(13) .
Au5 Au3 2.708(3) 2_655
Au5 Au2 2.780(3) 2_655
Au5 Au7 2.979(3) .
Au6 S8 2.381(14) .
Au6 Au9 2.698(3) .
Au6 Au8 2.737(3) 2_655
Au6 Au14 2.990(3) .
Au6 Au7 3.004(3) .
Au7 S3 2.285(12) .
Au7 S1 2.314(12) .
Au8 S7 2.344(13) .
Au8 Au1 2.727(3) 2_655
Au8 Au6 2.737(3) 2_655
Au8 Au9 2.770(3) 2_655
Au8 Au3 2.994(3) 2_655
Au8 Au8 3.028(5) 2_655
Au9 S4 2.327(13) .
Au9 Au8 2.769(3) 2_655
Au9 Au10 2.973(3) .
Au10 S7 2.318(13) .
Au10 S10 2.319(12) .
Au10 Au3 3.019(3) 2_655
Au11 S2 2.271(12) .
Au11 S5 2.320(14) .
Au12 S5 2.276(14) .
Au12 S6 2.302(14) .
Au13 S6 2.280(15) .
Au13 S4 2.289(14) .
Au14 S8 2.310(18) .
Au14 S9 2.317(17) .
S1 C1 1.80(5) .
S2 C7 1.91(4) .
S3 C13 1.86(5) .
S4 C19 1.93(5) .
S5 C25 1.89(5) .
S6 C31 1.95(4) .
S7 C37 1.74(6) .
S8 C43 1.80(4) .
S9 C49 1.76(5) .
S10 C55 1.75(6) .
C1 C6 1.52(3) .
C1 C2 1.52(3) .
C1 H1 0.9900 .
C2 C3 1.52(3) .
C2 H2A 0.9800 .
C2 H2B 0.9800 .
C3 C4 1.52(3) .
C3 H3A 0.9800 .
C3 H3B 0.9800 .
C4 C5 1.52(3) .
C4 H4A 0.9800 .
C4 H4B 0.9800 .
C5 C6 1.52(3) .
C5 H5A 0.9800 .
C5 H5B 0.9800 .
C6 H6A 0.9800 .
C6 H6B 0.9800 .
C7 C8 1.47(3) .
C7 C12 1.47(3) .
C7 H7 0.9900 .
C8 C9 1.47(3) .
C8 H8A 0.9800 .
C8 H8B 0.9800 .
C9 C10 1.47(3) .
C9 H9A 0.9800 .
C9 H9B 0.9800 .
C10 C11 1.47(3) .
C10 H10A 0.9800 .
C10 H10B 0.9800 .
C11 C12 1.48(3) .
C11 H11A 0.9800 .
C11 H11B 0.9800 .
C12 H12A 0.9800 .
C12 H12B 0.9800 .
C13 C14 1.41(3) .
C13 C18 1.41(3) .
C13 H13 0.9900 .
C14 C15 1.42(4) .
C14 H14A 0.9800 .
C14 H14B 0.9800 .
C15 C16 1.42(3) .
C15 H15A 0.9800 .
C15 H15B 0.9800 .
C16 C17 1.41(3) .
C16 H16A 0.9800 .
C16 H16B 0.9800 .
C17 C18 1.41(4) .
C17 H17A 0.9800 .
C17 H17B 0.9800 .
C18 H18A 0.9800 .
C18 H18B 0.9800 .
C19 C24 1.52(3) .
C19 C20 1.52(3) .
C19 H19 0.9900 .
C20 C21 1.53(3) .
C20 H20A 0.9800 .
C20 H20B 0.9800 .
C21 C22 1.52(3) .
C21 H21A 0.9800 .
C21 H21B 0.9800 .
C22 C23 1.53(3) .
C22 H22A 0.9800 .
C22 H22B 0.9800 .
C23 C24 1.53(3) .
C23 H23A 0.9800 .
C23 H23B 0.9800 .
C24 H24A 0.9800 .
C24 H24B 0.9800 .
C25 C26 1.50(3) .
C25 C30 1.51(3) .
C25 H25 0.9900 .
C26 C27 1.50(3) .
C26 H26A 0.9800 .
C26 H26B 0.9800 .
C27 C28 1.50(3) .
C27 H27A 0.9800 .
C27 H27B 0.9800 .
C28 C29 1.50(3) .
C28 H28A 0.9800 .
C28 H28B 0.9800 .
C29 C30 1.50(3) .
C29 H29A 0.9800 .
C29 H29B 0.9800 .
C30 H30A 0.9800 .
C30 H30B 0.9800 .
C31 C36 1.49(3) .
C31 C32 1.50(3) .
C31 H31 0.9900 .
C32 C33 1.49(3) .
C32 H32A 0.9800 .
C32 H32B 0.9800 .
C33 C34 1.49(3) .
C33 H33A 0.9800 .
C33 H33B 0.9800 .
C34 C35 1.48(3) .
C34 H34A 0.9800 .
C34 H34B 0.9800 .
C35 C36 1.49(3) .
C35 H35A 0.9800 .
C35 H35B 0.9800 .
C36 H36A 0.9800 .
C36 H36B 0.9800 .
C37 C42 1.54(4) .
C37 C38 1.55(4) .
C37 H37 0.9900 .
C38 C39 1.54(4) .
C38 H38A 0.9800 .
C38 H38B 0.9800 .
C39 C40 1.54(4) .
C39 H39A 0.9800 .
C39 H39B 0.9800 .
C40 C41 1.55(4) .
C40 H40A 0.9800 .
C40 H40B 0.9800 .
C41 C42 1.55(4) .
C41 H41A 0.9800 .
C41 H41B 0.9800 .
C42 H42A 0.9800 .
C42 H42B 0.9800 .
C43 C48 1.56(3) .
C43 C44 1.56(3) .
C43 H43 0.9900 .
C44 C45 1.56(3) .
C44 H44A 0.9800 .
C44 H44B 0.9800 .
C45 C46 1.55(3) .
C45 H45A 0.9800 .
C45 H45B 0.9800 .
C46 C47 1.55(3) .
C46 H46A 0.9800 .
C46 H46B 0.9800 .
C47 C48 1.55(3) .
C47 H47A 0.9800 .
C47 H47B 0.9800 .
C48 H48A 0.9800 .
C48 H48B 0.9800 .
C49 C54 1.50(3) .
C49 C50 1.50(3) .
C49 H49 0.9900 .
C50 C51 1.50(3) .
C50 H50A 0.9800 .
C50 H50B 0.9800 .
C51 C52 1.50(3) .
C51 H51A 0.9800 .
C51 H51B 0.9800 .
C52 C53 1.50(3) .
C52 H52A 0.9800 .
C52 H52B 0.9800 .
C53 C54 1.50(3) .
C53 H53A 0.9800 .
C53 H53B 0.9800 .
C54 H54A 0.9800 .
C54 H54B 0.9800 .
C55 C60 1.54(3) .
C55 C56 1.54(3) .
C55 H55 0.9900 .
C56 C57 1.55(3) .
C56 H56A 0.9800 .
C56 H56B 0.9800 .
C57 C58 1.54(3) .
C57 H57A 0.9800 .
C57 H57B 0.9800 .
C58 C59 1.54(3) .
C58 H58A 0.9800 .
C58 H58B 0.9800 .
C59 C60 1.54(3) .
C59 H59A 0.9800 .
C59 H59B 0.9800 .
C60 H60A 0.9800 .
C60 H60B 0.9800 .
